data_4341246
loop_
_publ_author_name
'Liao, Wei-Qiang'
'Ye, Heng-Yun'
'Fu, Da-Wei'
'Li, Peng-Fei'
'Chen, Li-Zhuang'
'Zhang, Yi'

_publ_section_title
;
 Temperature-Triggered Reversible Dielectric and Nonlinear Optical Switch
 Based on the One-Dimensional Organic-Inorganic Hybrid Phase Transition
 Compound [C6H11NH3]2CdCl4.
;
_journal_issue 20
_journal_name_full 'Inorganic chemistry'
_journal_page_first 11146
_journal_page_last 11151
_journal_paper_doi 10.1021/ic501749c
_journal_volume 53
_journal_year 2014
_chemical_formula_moiety 'Cd Cl4, 2(C6 H14 N)'
_chemical_formula_sum 'C12 H28 Cd Cl4 N2'
_chemical_formula_weight 454.57
_chemical_name_systematic
; 
 ? 
;
_space_group_IT_number 23
_symmetry_cell_setting orthorhombic
_symmetry_space_group_name_Hall 'I 2 2'
_symmetry_space_group_name_H-M 'I 2 2 2'
_atom_sites_solution_hydrogens geom
_atom_sites_solution_primary direct
_atom_sites_solution_secondary difmap
_audit_creation_method SHELXL-97
_cell_angle_alpha 90.00
_cell_angle_beta 90.00
_cell_angle_gamma 90.00
_cell_formula_units_Z 2
_cell_length_a 28.5482(16)
_cell_length_b 6.103(4)
_cell_length_c 5.512(3)
_cell_measurement_reflns_used 12903
_cell_measurement_temperature 383(2)
_cell_measurement_theta_max 27.45
_cell_measurement_theta_min 3.08
_cell_volume 960.4(8)
_computing_cell_refinement CrystalClear
_computing_data_collection 'CrystalClear (Rigaku, 2005)'
_computing_data_reduction CrystalClear
_computing_molecular_graphics 'SHELXTL (Sheldrick, 2008)'
_computing_publication_material SHELXTL
_computing_structure_refinement 'SHELXL-97 (Sheldrick, 1997)'
_computing_structure_solution 'SHELXS-97 (Sheldrick, 1990)'
_diffrn_ambient_temperature 383(2)
_diffrn_measured_fraction_theta_full 0.963
_diffrn_measured_fraction_theta_max 0.963
_diffrn_measurement_device_type 'Rigaku SCXmini diffractometer'
_diffrn_radiation_monochromator graphite
_diffrn_radiation_source 'fine-focus sealed tube'
_diffrn_radiation_type MoK\a
_diffrn_radiation_wavelength 0.71073
_diffrn_reflns_av_R_equivalents 0.0767
_diffrn_reflns_av_sigmaI/netI 0.1123
_diffrn_reflns_limit_h_max 33
_diffrn_reflns_limit_h_min -36
_diffrn_reflns_limit_k_max 7
_diffrn_reflns_limit_k_min -4
_diffrn_reflns_limit_l_max 5
_diffrn_reflns_limit_l_min -7
_diffrn_reflns_number 1743
_diffrn_reflns_theta_full 27.53
_diffrn_reflns_theta_max 27.53
_diffrn_reflns_theta_min 3.41
_exptl_absorpt_coefficient_mu 1.684
_exptl_absorpt_correction_T_max 0.624
_exptl_absorpt_correction_T_min 0.551
_exptl_absorpt_correction_type multi-scan
_exptl_absorpt_process_details 'CrystalClear (Rigaku, 2005)'
_exptl_crystal_colour colorless
_exptl_crystal_density_diffrn 1.572
_exptl_crystal_density_method 'not measured'
_exptl_crystal_description plate
_exptl_crystal_F_000 460
_exptl_crystal_size_max 0.36
_exptl_crystal_size_mid 0.32
_exptl_crystal_size_min 0.28
_refine_diff_density_max 0.898
_refine_diff_density_min -1.584
_refine_diff_density_rms 0.178
_refine_ls_abs_structure_details 'Flack H D (1983), Acta Cryst. A39, 876-881'
_refine_ls_abs_structure_Flack 0.5(4)
_refine_ls_extinction_method none
_refine_ls_goodness_of_fit_ref 0.926
_refine_ls_hydrogen_treatment mixed
_refine_ls_matrix_type full
_refine_ls_number_parameters 76
_refine_ls_number_reflns 1117
_refine_ls_number_restraints 57
_refine_ls_restrained_S_all 0.901
_refine_ls_R_factor_all 0.1501
_refine_ls_R_factor_gt 0.1068
_refine_ls_shift/su_max 0.000
_refine_ls_shift/su_mean 0.000
_refine_ls_structure_factor_coef Fsqd
_refine_ls_weighting_details 'calc w=1/[\s^2^(Fo^2^)+(0.1724P)^2^+0.0000P] where P=(Fo^2^+2Fc^2^)/3'
_refine_ls_weighting_scheme calc
_refine_ls_wR_factor_gt 0.2800
_refine_ls_wR_factor_ref 0.3083
_reflns_number_gt 463
_reflns_number_total 1117
_reflns_threshold_expression >2sigma(I)
_cod_data_source_file ic501749c_si_004.cif
_cod_data_source_block new
_cod_depositor_comments
;
The following automatic conversions were performed:

'_symmetry_cell_setting' value 'Orthorhombic' changed to
'orthorhombic' according to
/home/saulius/struct/COD-crude-data--automatic-downloads/rss-feeds/ACS/lib/dictionaries/cif_core.dic
dictionary named 'cif_core.dic' version 2.4.2 from 2011-04-26.

Automatic conversion script
Id: cif_fix_values 2827 2014-09-09 07:05:25Z andrius 

 Adding full bibliography for 4341244--4341246.cif.
;
_cod_database_code 4341246

loop_
_symmetry_equiv_pos_as_xyz
'x, y, z'
'-x, -y, z'
'-x, y, -z'
'x, -y, -z'
'x+1/2, y+1/2, z+1/2'
'-x+1/2, -y+1/2, z+1/2'
'-x+1/2, y+1/2, -z+1/2'
'x+1/2, -y+1/2, -z+1/2'

loop_
_atom_site_label
_atom_site_type_symbol
_atom_site_fract_x
_atom_site_fract_y
_atom_site_fract_z
_atom_site_U_iso_or_equiv
_atom_site_adp_type
_atom_site_occupancy
_atom_site_symmetry_multiplicity
_atom_site_calc_flag
_atom_site_refinement_flags
Cd1 Cd 0.5000 0.5000 -1.0000 0.0980(9) Uani 1 4 d S
Cl3 Cl 0.5000 0.5000 -0.5000 0.163(4) Uani 1 4 d S
Cl2 Cl 0.5000 0.0834(18) -1.0000 0.137(5) Uani 0.50 2 d SP
Cl1 Cl 0.4171(3) 0.619(2) -0.971(5) 0.135(5) Uani 0.50 1 d P
N1 N 0.4309(7) 1.0000 -0.5000 0.204(5) Uani 1 2 d SU
H1B H 0.4372 1.1171 -0.5939 0.306 Uiso 0.50 1 d PR
H1C H 0.4462 1.0135 -0.3577 0.306 Uiso 0.50 1 d PR
H1D H 0.4406 0.8774 -0.5758 0.306 Uiso 0.50 1 d PR
C1 C 0.3811(9) 1.0000 -0.5000 0.204(5) Uani 1 2 d SDU
H1A H 0.3803 0.8952 -0.6477 0.245 Uiso 0.50 1 d PR
C2 C 0.3679(18) 0.785(10) -0.329(13) 0.204(5) Uani 0.50 1 d PDU
H2A H 0.3575 0.8447 -0.1771 0.245 Uiso 0.50 1 d PR
H2B H 0.3937 0.6890 -0.2954 0.245 Uiso 0.50 1 d PR
C3 C 0.3194(12) 0.652(10) -0.405(14) 0.204(5) Uani 0.50 1 d PDU
H3A H 0.3082 0.5421 -0.2947 0.245 Uiso 0.50 1 d PR
H3B H 0.3274 0.5873 -0.5578 0.245 Uiso 0.50 1 d PR
C4 C 0.2808(15) 0.855(9) -0.416(16) 0.204(5) Uani 0.50 1 d PDU
H4A H 0.2745 0.9061 -0.2544 0.245 Uiso 0.50 1 d PR
H4B H 0.2519 0.7952 -0.4759 0.245 Uiso 0.50 1 d PR
C5 C 0.2941(12) 1.059(11) -0.601(14) 0.204(5) Uani 0.50 1 d PDU
H5A H 0.2724 1.1709 -0.5525 0.245 Uiso 0.50 1 d PR
H5B H 0.2871 1.0236 -0.7673 0.245 Uiso 0.50 1 d PR
C6 C 0.3471(12) 1.113(14) -0.711(12) 0.204(5) Uani 0.50 1 d PDU
H6A H 0.3578 1.1444 -0.8721 0.245 Uiso 0.50 1 d PR
H6B H 0.3470 1.2462 -0.6190 0.245 Uiso 0.50 1 d PR

loop_
_atom_site_aniso_label
_atom_site_aniso_U_11
_atom_site_aniso_U_22
_atom_site_aniso_U_33
_atom_site_aniso_U_23
_atom_site_aniso_U_13
_atom_site_aniso_U_12
Cd1 0.0940(13) 0.1101(16) 0.0898(12) 0.000 0.000 0.000
Cl3 0.131(6) 0.272(13) 0.085(4) 0.000 0.000 0.000
Cl2 0.167(11) 0.092(7) 0.153(10) 0.000 -0.05(2) 0.000
Cl1 0.113(5) 0.152(6) 0.139(13) -0.036(10) -0.036(10) 0.021(5)
N1 0.088(6) 0.256(12) 0.268(12) 0.071(12) 0.000 0.000
C1 0.089(6) 0.256(12) 0.268(12) 0.071(12) 0.000 0.000
C2 0.089(6) 0.256(12) 0.268(12) 0.071(12) 0.0000(9) 0.0000(9)
C3 0.089(6) 0.256(12) 0.268(12) 0.071(12) 0.0000(12) 0.0000(12)
C4 0.089(6) 0.256(12) 0.268(12) 0.071(12) 0.0000(12) 0.0000(12)
C5 0.089(6) 0.256(12) 0.268(12) 0.071(12) -0.0001(12) 0.0000(12)
C6 0.089(6) 0.256(12) 0.268(12) 0.071(12) 0.0000(9) 0.0000(9)

loop_
_atom_type_symbol
_atom_type_description
_atom_type_scat_dispersion_real
_atom_type_scat_dispersion_imag
_atom_type_scat_source
C C 0.0033 0.0016 'International Tables Vol C Tables 4.2.6.8 and 6.1.1.4'
H H 0.0000 0.0000 'International Tables Vol C Tables 4.2.6.8 and 6.1.1.4'
N N 0.0061 0.0033 'International Tables Vol C Tables 4.2.6.8 and 6.1.1.4'
Cl Cl 0.1484 0.1585 'International Tables Vol C Tables 4.2.6.8 and 6.1.1.4'
Cd Cd -0.8075 1.2024 'International Tables Vol C Tables 4.2.6.8 and 6.1.1.4'

loop_
_geom_angle_atom_site_label_1
_geom_angle_atom_site_label_2
_geom_angle_atom_site_label_3
_geom_angle
_geom_angle_site_symmetry_1
_geom_angle_site_symmetry_3
Cl1 Cd1 Cl1 172.7(12) 4_563 3_653
Cl1 Cd1 Cl1 146.0(6) 4_563 2_665
Cl1 Cd1 Cl1 34.9(5) 3_653 2_665
Cl1 Cd1 Cl1 34.9(5) 4_563 .
Cl1 Cd1 Cl1 146.0(6) 3_653 .
Cl1 Cd1 Cl1 172.7(12) 2_665 .
Cl1 Cd1 Cl2 73.0(3) 4_563 .
Cl1 Cd1 Cl2 107.0(3) 3_653 .
Cl1 Cd1 Cl2 73.0(3) 2_665 .
Cl1 Cd1 Cl2 107.0(3) . .
Cl1 Cd1 Cl2 107.0(3) 4_563 2_665
Cl1 Cd1 Cl2 73.0(3) 3_653 2_665
Cl1 Cd1 Cl2 107.0(3) 2_665 2_665
Cl1 Cd1 Cl2 73.0(3) . 2_665
Cl2 Cd1 Cl2 180.0 . 2_665
Cl1 Cd1 Cl3 93.7(6) 4_563 .
Cl1 Cd1 Cl3 93.7(6) 3_653 .
Cl1 Cd1 Cl3 86.3(6) 2_665 .
Cl1 Cd1 Cl3 86.3(6) . .
Cl2 Cd1 Cl3 90.0 . .
Cl2 Cd1 Cl3 90.0 2_665 .
Cl1 Cd1 Cl3 86.3(6) 4_563 1_554
Cl1 Cd1 Cl3 86.3(6) 3_653 1_554
Cl1 Cd1 Cl3 93.7(6) 2_665 1_554
Cl1 Cd1 Cl3 93.7(6) . 1_554
Cl2 Cd1 Cl3 90.0 . 1_554
Cl2 Cd1 Cl3 90.0 2_665 1_554
Cl3 Cd1 Cl3 180.0 . 1_554
Cd1 Cl3 Cd1 180.0 1_556 .
Cl2 Cl2 Cd1 180.000(2) 2_655 .
Cl1 Cl1 Cd1 72.6(3) 4_563 .
C1 N1 H1B 101.4 . .
C1 N1 H1C 118.8 . .
H1B N1 H1C 109.5 . .
C1 N1 H1D 107.8 . .
H1B N1 H1D 109.5 . .
H1C N1 H1D 109.5 . .
N1 C1 C2 103(2) . .
N1 C1 C2 103(2) . 4_574
C2 C1 C2 154(4) . 4_574
N1 C1 C6 125.7(17) . .
C2 C1 C6 126(3) . .
C2 C1 C6 31(3) 4_574 .
N1 C1 C6 125.7(17) . 4_574
C2 C1 C6 31(3) . 4_574
C2 C1 C6 126(3) 4_574 4_574
C6 C1 C6 109(3) . 4_574
N1 C1 H1A 91.3 . .
C2 C1 H1A 87.3 . .
C2 C1 H1A 92.1 4_574 .
C6 C1 H1A 72.1 . .
C6 C1 H1A 106.3 4_574 .
C6 C2 C1 75(2) 4_574 .
C6 C2 C3 81(6) 4_574 .
C1 C2 C3 116(4) . .
C6 C2 H2A 46.5 4_574 .
C1 C2 H2A 105.5 . .
C3 C2 H2A 98.5 . .
C6 C2 H2B 153.3 4_574 .
C1 C2 H2B 114.8 . .
C3 C2 H2B 112.9 . .
H2A C2 H2B 107.4 . .
C2 C3 C4 101(4) . .
C2 C3 C6 30(3) . 4_574
C4 C3 C6 73(3) . 4_574
C2 C3 C5 82(3) . 4_574
C4 C3 C5 20(2) . 4_574
C6 C3 C5 54(3) 4_574 4_574
C2 C3 H3A 117.6 . .
C4 C3 H3A 108.9 . .
C6 C3 H3A 119.5 4_574 .
C5 C3 H3A 120.7 4_574 .
C2 C3 H3B 103.0 . .
C4 C3 H3B 115.7 . .
C6 C3 H3B 123.3 4_574 .
C5 C3 H3B 119.2 4_574 .
H3A C3 H3B 110.2 . .
C5 C4 C5 50(10) 4_574 .
C5 C4 C3 102(7) 4_574 .
C5 C4 C3 116(4) . .
C5 C4 C4 50(7) 4_574 4_574
C5 C4 C4 18(3) . 4_574
C3 C4 C4 133(4) . 4_574
C5 C4 C6 48(6) 4_574 4_574
C5 C4 C6 86(3) . 4_574
C3 C4 C6 56(4) . 4_574
C4 C4 C6 94(3) 4_574 4_574
C5 C4 H4A 73.3 4_574 .
C5 C4 H4A 111.8 . .
C3 C4 H4A 109.4 . .
C4 C4 H4A 98.2 4_574 .
C6 C4 H4A 79.8 4_574 .
C5 C4 H4B 148.4 4_574 .
C5 C4 H4B 105.6 . .
C3 C4 H4B 107.4 . .
C4 C4 H4B 100.2 4_574 .
C6 C4 H4B 163.2 4_574 .
H4A C4 H4B 106.4 . .
C4 C5 C5 108(10) 4_574 4_574
C4 C5 C4 112(9) 4_574 .
C5 C5 C4 22(5) 4_574 .
C4 C5 C6 115(8) 4_574 .
C5 C5 C6 114(2) 4_574 .
C4 C5 C6 126(3) . .
C4 C5 C3 58(7) 4_574 4_574
C5 C5 C3 119(8) 4_574 4_574
C4 C5 C3 140(6) . 4_574
C6 C5 C3 59(4) . 4_574
C4 C5 H5A 10.1 4_574 .
C5 C5 H5A 98.6 4_574 .
C4 C5 H5A 102.4 . .
C6 C5 H5A 123.1 . .
C3 C5 H5A 65.2 4_574 .
C4 C5 H5B 101.4 4_574 .
C5 C5 H5B 133.0 4_574 .
C4 C5 H5B 112.0 . .
C6 C5 H5B 83.4 . .
C3 C5 H5B 107.5 4_574 .
H5A C5 H5B 107.1 . .
C2 C6 C1 74(2) 4_574 .
C2 C6 C5 131(9) 4_574 .
C1 C6 C5 101(3) . .
C2 C6 C3 69(6) 4_574 4_574
C1 C6 C3 110(5) . 4_574
C5 C6 C3 68(4) . 4_574
C2 C6 C4 118(8) 4_574 4_574
C1 C6 C4 110(4) . 4_574
C5 C6 C4 17(3) . 4_574
C3 C6 C4 51.4(19) 4_574 4_574
C2 C6 H6A 82.8 4_574 .
C1 C6 H6A 123.1 . .
C5 C6 H6A 131.7 . .
C3 C6 H6A 108.2 4_574 .
C4 C6 H6A 126.6 4_574 .
C2 C6 H6B 43.5 4_574 .
C1 C6 H6B 89.1 . .
C5 C6 H6B 88.5 . .
C3 C6 H6B 27.6 4_574 .
C4 C6 H6B 74.5 4_574 .
H6A C6 H6B 108.5 . .

loop_
_geom_bond_atom_site_label_1
_geom_bond_atom_site_label_2
_geom_bond_distance
_geom_bond_site_symmetry_2
Cd1 Cl1 2.480(9) 4_563
Cd1 Cl1 2.480(9) 3_653
Cd1 Cl1 2.480(9) 2_665
Cd1 Cl1 2.480(9) .
Cd1 Cl2 2.543(11) .
Cd1 Cl2 2.543(11) 2_665
Cd1 Cl3 2.7559(16) .
Cd1 Cl3 2.7559(16) 1_554
Cl3 Cd1 2.7559(16) 1_556
Cl2 Cl2 1.02(2) 2_655
Cl1 Cl1 1.49(2) 4_563
N1 C1 1.42(3) .
N1 H1B 0.9000 .
N1 H1C 0.9000 .
N1 H1D 0.9001 .
C1 C2 1.66(3) .
C1 C2 1.66(3) 4_574
C1 C6 1.66(3) .
C1 C6 1.66(3) 4_574
C1 H1A 1.0357 .
C2 C6 0.89(9) 4_574
C2 C3 1.66(3) .
C2 H2A 0.9599 .
C2 H2B 0.9601 .
C3 C4 1.66(3) .
C3 C6 1.76(11) 4_574
C3 C5 1.91(10) 4_574
C3 H3A 0.9599 .
C3 H3B 0.9601 .
C4 C5 0.66(10) 4_574
C4 C5 1.65(3) .
C4 C4 2.00(10) 4_574
C4 C6 2.03(7) 4_574
C4 H4A 0.9600 .
C4 H4B 0.9600 .
C5 C4 0.66(10) 4_574
C5 C5 1.33(12) 4_574
C5 C6 1.66(3) .
C5 C3 1.91(10) 4_574
C5 H5A 0.9601 .
C5 H5B 0.9600 .
C6 C2 0.89(9) 4_574
C6 C3 1.76(11) 4_574
C6 C4 2.03(7) 4_574
C6 H6A 0.9600 .
C6 H6B 0.9600 .

loop_
_geom_hbond_atom_site_label_D
_geom_hbond_atom_site_label_H
_geom_hbond_atom_site_label_A
_geom_hbond_distance_DH
_geom_hbond_distance_HA
_geom_hbond_distance_DA
_geom_hbond_angle_DHA
_geom_hbond_site_symmetry_A
N1 H1B Cl2 0.90 2.88 3.427(12) 120.9 1_565
N1 H1B Cl1 0.90 2.94 3.75(2) 149.8 4_573
N1 H1B Cl3 0.90 2.99 3.633(11) 129.7 1_565
N1 H1C Cl2 0.90 2.54 3.427(12) 170.1 1_566
N1 H1C Cl2 0.90 2.57 3.427(12) 159.4 2_666
N1 H1D Cl1 0.90 2.77 3.509(19) 139.9 .
N1 H1D Cl3 0.90 2.89 3.633(11) 140.7 .
N1 H1D Cl2 0.90 2.90 3.427(12) 119.0 2_665

loop_
_geom_torsion_atom_site_label_1
_geom_torsion_atom_site_label_2
_geom_torsion_atom_site_label_3
_geom_torsion_atom_site_label_4
_geom_torsion
_geom_torsion_site_symmetry_1
_geom_torsion_site_symmetry_4
Cl1 Cd1 Cl3 Cd1 -107.1(3) 4_563 1_556
Cl1 Cd1 Cl3 Cd1 72.9(3) 3_653 1_556
Cl1 Cd1 Cl3 Cd1 107.1(3) 2_665 1_556
Cl1 Cd1 Cl3 Cd1 -72.9(3) . 1_556
Cl2 Cd1 Cl3 Cd1 180.0 . 1_556
Cl2 Cd1 Cl3 Cd1 0.0 2_665 1_556
Cl3 Cd1 Cl3 Cd1 0.0 1_554 1_556
Cl1 Cd1 Cl2 Cl2 0(100) 4_563 2_655
Cl1 Cd1 Cl2 Cl2 0(100) 3_653 2_655
Cl1 Cd1 Cl2 Cl2 0(100) 2_665 2_655
Cl1 Cd1 Cl2 Cl2 0(100) . 2_655
Cl2 Cd1 Cl2 Cl2 0.0 2_665 2_655
Cl3 Cd1 Cl2 Cl2 0(100) . 2_655
Cl3 Cd1 Cl2 Cl2 0(100) 1_554 2_655
Cl1 Cd1 Cl1 Cl1 167(2) 3_653 4_563
Cl1 Cd1 Cl1 Cl1 -102(2) 2_665 4_563
Cl2 Cd1 Cl1 Cl1 -13(2) . 4_563
Cl2 Cd1 Cl1 Cl1 167(2) 2_665 4_563
Cl3 Cd1 Cl1 Cl1 -101.7(19) . 4_563
Cl3 Cd1 Cl1 Cl1 78.3(19) 1_554 4_563
N1 C1 C2 C6 141(5) . 4_574
C2 C1 C2 C6 -39(5) 4_574 4_574
C6 C1 C2 C6 -63(10) . 4_574
N1 C1 C2 C3 -147(5) . .
C2 C1 C2 C3 33(5) 4_574 .
C6 C1 C2 C3 9(8) . .
C6 C1 C2 C3 72(7) 4_574 .
C6 C2 C3 C4 17(6) 4_574 .
C1 C2 C3 C4 -52(8) . .
C1 C2 C3 C6 -68(4) . 4_574
C6 C2 C3 C5 18(4) 4_574 4_574
C1 C2 C3 C5 -50(6) . 4_574
C2 C3 C4 C5 5(15) . 4_574
C6 C3 C4 C5 14(13) 4_574 4_574
C2 C3 C4 C5 56(7) . .
C6 C3 C4 C5 65(6) 4_574 .
C5 C3 C4 C5 51(13) 4_574 .
C2 C3 C4 C4 51(12) . 4_574
C6 C3 C4 C4 60(10) 4_574 4_574
C5 C3 C4 C4 46(8) 4_574 4_574
C2 C3 C4 C6 -9(3) . 4_574
C5 C3 C4 C6 -14(13) 4_574 4_574
C5 C4 C5 C4 -83(22) 4_574 4_574
C3 C4 C5 C4 -167(14) . 4_574
C6 C4 C5 C4 -118(14) 4_574 4_574
C3 C4 C5 C5 -84(11) . 4_574
C4 C4 C5 C5 83(22) 4_574 4_574
C6 C4 C5 C5 -35(10) 4_574 4_574
C5 C4 C5 C6 66(8) 4_574 .
C3 C4 C5 C6 -19(9) . .
C4 C4 C5 C6 149(16) 4_574 .
C6 C4 C5 C6 30(8) 4_574 .
C5 C4 C5 C3 -16(12) 4_574 4_574
C3 C4 C5 C3 -100(7) . 4_574
C4 C4 C5 C3 67(12) 4_574 4_574
C6 C4 C5 C3 -52(6) 4_574 4_574
N1 C1 C6 C2 -49(7) . 4_574
C2 C1 C6 C2 160(3) . 4_574
C6 C1 C6 C2 131(7) 4_574 4_574
N1 C1 C6 C5 -179(3) . .
C2 C1 C6 C5 30(8) . .
C2 C1 C6 C5 -130(9) 4_574 .
C6 C1 C6 C5 1(3) 4_574 .
N1 C1 C6 C3 -109(3) . 4_574
C2 C1 C6 C3 100(5) . 4_574
C2 C1 C6 C3 -60(6) 4_574 4_574
C6 C1 C6 C3 71(3) 4_574 4_574
N1 C1 C6 C4 -164(3) . 4_574
C2 C1 C6 C4 45(7) . 4_574
C2 C1 C6 C4 -115(9) 4_574 4_574
C6 C1 C6 C4 16(3) 4_574 4_574
C4 C5 C6 C2 44(16) 4_574 4_574
C5 C5 C6 C2 -82(10) 4_574 4_574
C4 C5 C6 C2 -104(8) . 4_574
C3 C5 C6 C2 29(5) 4_574 4_574
C4 C5 C6 C1 123(14) 4_574 .
C5 C5 C6 C1 -3(11) 4_574 .
C4 C5 C6 C1 -25(9) . .
C3 C5 C6 C1 107(6) 4_574 .
C4 C5 C6 C3 16(14) 4_574 4_574
C5 C5 C6 C3 -110(10) 4_574 4_574
C4 C5 C6 C3 -132(7) . 4_574
C5 C5 C6 C4 -126(22) 4_574 4_574
C4 C5 C6 C4 -148(17) . 4_574
C3 C5 C6 C4 -16(14) 4_574 4_574
